data_9011468
loop_
_publ_author_name
'Saalfeld, H.'
'Klaska, K. H.'

_publ_section_title
;
 A Pb/Nd-stabilized mullite of the
 composition Al5.03Ge0.97Pb0.15Nd0.06O9.71
;
_journal_name_full 'Zeitschrift fur Kristallographie'
_journal_page_first 129
_journal_page_last 133
_journal_paper_doi 10.1524/zkri.1985.172.1-2.129
_journal_volume 172
_journal_year 1985
_chemical_formula_structural Al5.03Ge.97Pb.15Nd.06O9.71
_chemical_formula_sum 'Al2.5 Ge0.486 Nd0.029 O4.855 Pb0.083'
_space_group_IT_number 18
_symmetry_space_group_name_Hall 'P 2 2ab'
_symmetry_space_group_name_H-M 'P 21 21 2'
_cell_angle_alpha 90
_cell_angle_beta 90
_cell_angle_gamma 90
_cell_length_a 7.6648
_cell_length_b 7.7914
_cell_length_c 2.9213
_cell_formula_units_Z 2
_cell_volume 174.459
_database_code_amcsd 0010935
_exptl_crystal_density_diffrn 3.840
_cod_original_formula_sum 'Al2.5 Ge.486 Pb.083 Nd.029 O4.855'
_cod_database_code 9011468
_amcsd_formula_title Al5.03Ge.97Pb.15Nd.06O9.71

loop_
_space_group_symop_operation_xyz
x,y,z
1/2-x,1/2+y,-z
1/2+x,1/2-y,-z
-x,-y,z

loop_
_atom_site_label
_atom_site_fract_x
_atom_site_fract_y
_atom_site_fract_z
_atom_site_occupancy
Al1 0.00000 0.00000 0.00520 1.00000
Al2 0.35000 0.16180 0.50120 0.55000
Al* 0.23150 0.29870 0.48660 0.20000
Ge 0.35000 0.16180 0.50120 0.24300
Pb1 0.11820 0.36660 0.48100 0.02760
Nd1 0.11820 0.36660 0.48100 0.00880
Pb2 0.45430 0.06210 0.49340 0.01380
Nd2 0.45430 0.06210 0.49340 0.00550
O1 0.37170 0.28780 -0.00900 1.00000
O2 0.36210 0.57880 0.49130 1.00000
O3 0.50000 0.00000 0.43390 0.46140
O* 0.04720 0.44290 0.53730 0.19680

loop_
_cod_related_entry_id
_cod_related_entry_database
_cod_related_entry_code
1 AMCSD 0010935
